data_7019701
loop_
_publ_author_name
'Palomas, David'
'Holle, Sigrid'
'In\'es, Blanca'
'Bruns, Hans'
'Goddard, Richard'
'Alcarazo, Manuel'

_publ_section_title
;
 Synthesis and reactivity of electron poor allenes: formation of
 completely organic frustrated Lewis pairs.
;
_journal_issue 30
_journal_name_full 'Dalton transactions (Cambridge, England : 2003)'
_journal_page_first 9073
_journal_page_last 9082
_journal_paper_doi 10.1039/c2dt30195d
_journal_volume 41
_journal_year 2012
_chemical_compound_source hexane
_chemical_formula_moiety 'C21 H16 F2 O4'
_chemical_formula_sum 'C21 H16 F2 O4'
_chemical_formula_weight 370.34
_chemical_name_systematic
;
1,1-di(ethoxycarbonyl)-2-(9H-3,6-difluoro-fluoren-9-ylidene)-ethene
;
_space_group_IT_number 14
_symmetry_cell_setting monoclinic
_symmetry_Int_Tables_number 14
_symmetry_space_group_name_Hall '-P 2yn'
_symmetry_space_group_name_H-M 'P 1 21/n 1'
_atom_sites_solution_hydrogens geom
_atom_sites_solution_primary direct
_atom_sites_solution_secondary difmap
_audit_block_code HOS-HG-120-02
_audit_creation_date 2012-01-18
_cell_angle_alpha 90.00
_cell_angle_beta 101.410(3)
_cell_angle_gamma 90.00
_cell_formula_units_Z 4
_cell_length_a 4.5285(2)
_cell_length_b 45.944(2)
_cell_length_c 8.2961(4)
_cell_measurement_reflns_used 4296
_cell_measurement_temperature 100
_cell_measurement_theta_max 55.1395
_cell_measurement_theta_min 3.8485
_cell_volume 1691.95(13)
_computing_cell_refinement 'SAINT software (Bruker AXS, 2004)'
_computing_data_collection 'PROTEUM2 (Bruker AXS, 2008)'
_computing_data_reduction 'SAINT software (Bruker AXS, 2004)'
_computing_molecular_graphics 'DIAMOND (Crystal Impact GbR, 2005)'
_computing_structure_refinement 'SHELXL-97 (G. M. Sheldrick, 2008)'
_computing_structure_solution 'SHELXS-97 (G. M. Sheldrick, 2008)'
_diffrn_ambient_temperature 100
_diffrn_detector_area_resol_mean 66.67
_diffrn_measured_fraction_theta_full 0.981
_diffrn_measured_fraction_theta_max 0.981
_diffrn_measurement_device_type 'Bruker AXS X8 Proteum'
_diffrn_measurement_method 'CCD \f- and \w-scans'
_diffrn_radiation_monochromator 'focusing multilayer optic'
_diffrn_radiation_source '0.2 x 2mm^2^ focus rotating anode'
_diffrn_radiation_type Cu-K\a
_diffrn_radiation_wavelength 1.54178
_diffrn_reflns_av_R_equivalents 0.0651
_diffrn_reflns_av_sigmaI/netI 0.0672
_diffrn_reflns_limit_h_max 4
_diffrn_reflns_limit_h_min -4
_diffrn_reflns_limit_k_max 48
_diffrn_reflns_limit_k_min -48
_diffrn_reflns_limit_l_max 8
_diffrn_reflns_limit_l_min -8
_diffrn_reflns_number 18616
_diffrn_reflns_theta_full 54.79
_diffrn_reflns_theta_max 54.79
_diffrn_reflns_theta_min 1.92
_diffrn_standards_decay_% 0
_diffrn_standards_interval_count 0
_diffrn_standards_interval_time 0
_diffrn_standards_number 0
_exptl_absorpt_coefficient_mu 0.972
_exptl_absorpt_correction_T_max 0.96683
_exptl_absorpt_correction_T_min 0.83181
_exptl_absorpt_correction_type gaussian
_exptl_absorpt_process_details 'SADABS (Bruker AXS, 2008)'
_exptl_crystal_colour colourless
_exptl_crystal_density_diffrn 1.454
_exptl_crystal_description needle
_exptl_crystal_F_000 768
_exptl_crystal_size_max 0.35
_exptl_crystal_size_mid 0.04
_exptl_crystal_size_min 0.04
_refine_diff_density_max 0.376
_refine_diff_density_min -0.317
_refine_diff_density_rms 0.064
_refine_ls_extinction_method none
_refine_ls_goodness_of_fit_ref 1.056
_refine_ls_hydrogen_treatment constr
_refine_ls_matrix_type full
_refine_ls_number_parameters 246
_refine_ls_number_reflns 2071
_refine_ls_number_restraints 0
_refine_ls_restrained_S_all 1.056
_refine_ls_R_factor_all 0.0671
_refine_ls_R_factor_gt 0.0544
_refine_ls_shift/su_max 0.000
_refine_ls_shift/su_mean 0.000
_refine_ls_structure_factor_coef Fsqd
_refine_ls_weighting_details 'calc w=1/[\s^2^(Fo^2^)+(0.0518P)^2^+2.6833P] where P=(Fo^2^+2Fc^2^)/3'
_refine_ls_weighting_scheme calc
_refine_ls_wR_factor_gt 0.1368
_refine_ls_wR_factor_ref 0.1465
_reflns_number_gt 1705
_reflns_number_total 2071
_reflns_threshold_expression >2sigma(I)
_cod_data_source_file c2dt30195d.txt
_cod_data_source_block 6979_8
_cod_original_cell_volume 1691.96(14)
_cod_original_sg_symbol_Hall '-p 2yn'
_cod_original_sg_symbol_H-M 'p 21/n'
_cod_database_code 7019701

loop_
_symmetry_equiv_pos_as_xyz
'x, y, z'
'-x+1/2, y+1/2, -z+1/2'
'-x, -y, -z'
'x-1/2, -y-1/2, z-1/2'

loop_
_atom_site_label
_atom_site_type_symbol
_atom_site_fract_x
_atom_site_fract_y
_atom_site_fract_z
_atom_site_U_iso_or_equiv
_atom_site_adp_type
_atom_site_occupancy
_atom_site_symmetry_multiplicity
_atom_site_calc_flag
_atom_site_refinement_flags
F1 F 1.0261(4) 0.29162(4) 0.5844(2) 0.0326(6) Uani 1 1 d .
F2 F -0.3682(5) 0.26085(4) -0.1136(2) 0.0358(6) Uani 1 1 d .
O4 O 0.4912(5) 0.40548(5) -0.1658(3) 0.0311(7) Uani 1 1 d .
O3 O 0.4163(7) 0.45208(6) -0.1127(3) 0.0458(8) Uani 1 1 d .
O1 O -0.0933(6) 0.42455(5) 0.2330(3) 0.0330(7) Uani 1 1 d .
O2 O 0.0731(7) 0.46204(5) 0.1052(4) 0.0547(9) Uani 1 1 d .
C15 C 0.2312(7) 0.41511(7) 0.0462(4) 0.0218(8) Uani 1 1 d .
C8 C 0.4360(8) 0.31550(7) 0.2521(4) 0.0229(9) Uani 1 1 d .
C12 C -0.3245(8) 0.31147(8) -0.1348(4) 0.0267(9) Uani 1 1 d .
H12 H -0.4962 0.3115 -0.2217 0.032 Uiso 1 1 calc R
C16 C 0.0531(8) 0.43422(8) 0.1388(5) 0.0261(9) Uani 1 1 d .
C19 C 0.3868(8) 0.42702(8) -0.0832(4) 0.0249(9) Uani 1 1 d .
C11 C -0.2183(8) 0.28583(8) -0.0594(4) 0.0275(9) Uani 1 1 d .
C13 C -0.1771(8) 0.33712(8) -0.0822(4) 0.0263(9) Uani 1 1 d .
H13 H -0.2456 0.3551 -0.1322 0.032 Uiso 1 1 calc R
C1 C 0.2522(7) 0.38745(8) 0.0842(4) 0.0237(9) Uani 1 1 d .
C20 C 0.6500(8) 0.41460(8) -0.2949(4) 0.0313(10) Uani 1 1 d .
H20A H 0.7924 0.3991 -0.3129 0.038 Uiso 1 1 calc R
H20B H 0.7678 0.4324 -0.2595 0.038 Uiso 1 1 calc R
C14 C 0.0720(8) 0.33610(7) 0.0449(4) 0.0237(9) Uani 1 1 d .
C10 C 0.0284(8) 0.28370(8) 0.0677(4) 0.0254(9) Uani 1 1 d .
H10 H 0.0948 0.2655 0.1161 0.030 Uiso 1 1 calc R
C5 C 0.9142(8) 0.33879(7) 0.4778(4) 0.0256(9) Uani 1 1 d .
H5 H 1.0783 0.3462 0.5564 0.031 Uiso 1 1 calc R
C7 C 0.6127(8) 0.29692(8) 0.3633(4) 0.0248(9) Uani 1 1 d .
H7 H 0.5747 0.2766 0.3638 0.030 Uiso 1 1 calc R
C6 C 0.8476(8) 0.30959(8) 0.4736(4) 0.0269(9) Uani 1 1 d .
C9 C 0.1754(8) 0.30971(7) 0.1216(4) 0.0228(9) Uani 1 1 d .
C2 C 0.2728(8) 0.35964(7) 0.1236(4) 0.0233(9) Uani 1 1 d .
C3 C 0.4996(8) 0.34547(7) 0.2545(4) 0.0233(9) Uani 1 1 d .
C21 C 0.4317(9) 0.42048(9) -0.4532(5) 0.0369(10) Uani 1 1 d .
H21B H 0.5424 0.4270 -0.5368 0.055 Uiso 1 1 calc R
H21C H 0.2895 0.4356 -0.4352 0.055 Uiso 1 1 calc R
H21A H 0.3210 0.4026 -0.4906 0.055 Uiso 1 1 calc R
C18 C 0.1316(10) 0.50056(9) 0.3039(5) 0.0494(12) Uani 1 1 d .
H18B H 0.2694 0.5102 0.2436 0.074 Uiso 1 1 calc R
H18A H 0.2466 0.4878 0.3885 0.074 Uiso 1 1 calc R
H18C H 0.0250 0.5153 0.3562 0.074 Uiso 1 1 calc R
C4 C 0.7381(8) 0.35722(8) 0.3656(4) 0.0263(9) Uani 1 1 d .
H4 H 0.7804 0.3775 0.3651 0.032 Uiso 1 1 calc R
C17 C -0.0907(10) 0.48289(9) 0.1878(6) 0.0547(13) Uani 1 1 d .
H17A H -0.2255 0.4724 0.2485 0.066 Uiso 1 1 calc R
H17B H -0.2155 0.4957 0.1056 0.066 Uiso 1 1 calc R

loop_
_atom_site_aniso_label
_atom_site_aniso_U_11
_atom_site_aniso_U_22
_atom_site_aniso_U_33
_atom_site_aniso_U_23
_atom_site_aniso_U_13
_atom_site_aniso_U_12
F1 0.0327(12) 0.0336(12) 0.0286(12) 0.0035(10) -0.0005(10) 0.0031(9)
F2 0.0395(13) 0.0273(12) 0.0382(13) -0.0039(10) 0.0019(10) -0.0038(9)
O4 0.0387(16) 0.0269(14) 0.0316(15) 0.0040(12) 0.0161(13) 0.0059(11)
O3 0.071(2) 0.0235(17) 0.0521(19) 0.0001(13) 0.0342(16) -0.0059(14)
O1 0.0383(16) 0.0307(15) 0.0331(16) 0.0020(12) 0.0144(14) 0.0042(12)
O2 0.066(2) 0.0185(16) 0.097(2) 0.0020(15) 0.0584(19) 0.0047(13)
C15 0.020(2) 0.018(2) 0.026(2) 0.0017(16) 0.0028(16) -0.0024(15)
C8 0.021(2) 0.030(2) 0.021(2) -0.0020(17) 0.0119(16) 0.0005(16)
C12 0.025(2) 0.035(2) 0.020(2) 0.0002(17) 0.0062(16) 0.0045(17)
C16 0.021(2) 0.026(2) 0.029(2) -0.0001(17) -0.0002(18) 0.0014(16)
C19 0.023(2) 0.022(2) 0.028(2) -0.0021(18) 0.0014(17) 0.0022(16)
C11 0.032(2) 0.027(2) 0.027(2) -0.0076(17) 0.0109(19) -0.0042(17)
C13 0.030(2) 0.026(2) 0.025(2) 0.0022(17) 0.0118(19) 0.0032(17)
C1 0.020(2) 0.030(3) 0.022(2) -0.0054(17) 0.0064(15) -0.0016(16)
C20 0.032(2) 0.035(2) 0.030(2) 0.0051(18) 0.0148(19) 0.0032(17)
C14 0.023(2) 0.025(2) 0.025(2) -0.0010(16) 0.0093(17) 0.0021(16)
C10 0.030(2) 0.022(2) 0.025(2) -0.0008(16) 0.0092(18) -0.0003(16)
C5 0.027(2) 0.028(2) 0.023(2) -0.0026(17) 0.0079(17) -0.0006(17)
C7 0.027(2) 0.024(2) 0.025(2) 0.0005(17) 0.0102(18) 0.0024(16)
C6 0.028(2) 0.030(2) 0.024(2) 0.0054(18) 0.0068(17) 0.0066(17)
C9 0.024(2) 0.024(2) 0.023(2) -0.0010(16) 0.0112(16) 0.0044(16)
C2 0.024(2) 0.022(2) 0.025(2) -0.0006(16) 0.0103(16) 0.0027(16)
C3 0.022(2) 0.025(2) 0.026(2) 0.0028(16) 0.0100(17) 0.0018(16)
C21 0.037(2) 0.045(3) 0.029(2) 0.0003(19) 0.0067(19) 0.0086(19)
C18 0.061(3) 0.045(3) 0.050(3) 0.008(2) 0.029(2) 0.014(2)
C4 0.030(2) 0.025(2) 0.028(2) -0.0011(17) 0.0140(18) -0.0029(17)
C17 0.058(3) 0.026(2) 0.094(4) -0.004(2) 0.049(3) 0.007(2)

loop_
_atom_type_symbol
_atom_type_description
_atom_type_scat_dispersion_real
_atom_type_scat_dispersion_imag
_atom_type_scat_source
C C 0.0181 0.0091 'International Tables Vol C Tables 4.2.6.8 and 6.1.1.4'
H H 0.0000 0.0000 'International Tables Vol C Tables 4.2.6.8 and 6.1.1.4'
O O 0.0492 0.0322 'International Tables Vol C Tables 4.2.6.8 and 6.1.1.4'
F F 0.0727 0.0534 'International Tables Vol C Tables 4.2.6.8 and 6.1.1.4'

loop_
_exptl_crystal_face_index_h
_exptl_crystal_face_index_k
_exptl_crystal_face_index_l
_exptl_crystal_face_perp_dist
0.00 -1.00 1.00 0.0200
0.00 1.00 -1.00 0.0200
0.00 1.00 0.00 0.0200
0.00 -1.00 0.00 0.0200
1.00 -1.00 0.00 0.1800
-1.00 1.00 0.00 0.1700

loop_
_geom_angle_atom_site_label_1
_geom_angle_atom_site_label_2
_geom_angle_atom_site_label_3
_geom_angle
_geom_angle_publ_flag
C19 O4 C20 115.8(3) y
C16 O2 C17 118.3(3) y
C1 C15 C19 120.3(3) y
C1 C15 C16 117.7(3) y
C19 C15 C16 121.9(3) y
C7 C8 C3 120.2(3) y
C7 C8 C9 131.0(3) y
C3 C8 C9 108.8(3) y
C11 C12 C13 118.9(3) y
C11 C12 H12 120.6 n
C13 C12 H12 120.6 n
O1 C16 O2 124.4(3) y
O1 C16 C15 122.4(3) y
O2 C16 C15 113.1(3) y
O3 C19 O4 122.9(3) y
O3 C19 C15 126.0(3) y
O4 C19 C15 111.1(3) y
F2 C11 C12 117.7(3) y
F2 C11 C10 117.9(3) y
C12 C11 C10 124.5(3) y
C12 C13 C14 118.8(3) y
C12 C13 H13 120.6 n
C14 C13 H13 120.6 n
C15 C1 C2 179.6(4) y
O4 C20 C21 110.9(3) y
O4 C20 H20A 109.5 n
C21 C20 H20A 109.5 n
O4 C20 H20B 109.5 n
C21 C20 H20B 109.5 n
H20A C20 H20B 108.0 n
C13 C14 C9 121.5(3) y
C13 C14 C2 130.5(3) y
C9 C14 C2 108.1(3) y
C11 C10 C9 116.5(3) y
C11 C10 H10 121.7 n
C9 C10 H10 121.7 n
C6 C5 C4 119.0(3) y
C6 C5 H5 120.5 n
C4 C5 H5 120.5 n
C6 C7 C8 116.5(3) y
C6 C7 H7 121.7 n
C8 C7 H7 121.7 n
F1 C6 C5 118.2(3) y
F1 C6 C7 117.6(3) y
C5 C6 C7 124.2(3) y
C10 C9 C14 119.8(3) y
C10 C9 C8 131.1(3) y
C14 C9 C8 109.1(3) y
C1 C2 C14 126.3(3) y
C1 C2 C3 127.6(3) y
C14 C2 C3 106.1(3) y
C4 C3 C8 121.5(3) y
C4 C3 C2 130.6(3) y
C8 C3 C2 107.9(3) y
C20 C21 H21B 109.5 n
C20 C21 H21C 109.5 n
H21B C21 H21C 109.5 n
C20 C21 H21A 109.5 n
H21B C21 H21A 109.5 n
H21C C21 H21A 109.5 n
C17 C18 H18B 109.5 n
C17 C18 H18A 109.5 n
H18B C18 H18A 109.5 n
C17 C18 H18C 109.5 n
H18B C18 H18C 109.5 n
H18A C18 H18C 109.5 n
C3 C4 C5 118.6(3) y
C3 C4 H4 120.7 n
C5 C4 H4 120.7 n
O2 C17 C18 108.7(4) y
O2 C17 H17A 110.0 n
C18 C17 H17A 110.0 n
O2 C17 H17B 110.0 n
C18 C17 H17B 110.0 n
H17A C17 H17B 108.3 n

loop_
_geom_bond_atom_site_label_1
_geom_bond_atom_site_label_2
_geom_bond_distance
_geom_bond_publ_flag
F1 C6 1.373(4) y
F2 C11 1.364(4) y
O4 C19 1.342(4) y
O4 C20 1.465(4) y
O3 C19 1.190(4) y
O1 C16 1.205(4) y
O2 C16 1.315(4) y
O2 C17 1.462(5) y
C15 C1 1.308(5) y
C15 C19 1.499(5) y
C15 C16 1.502(5) y
C8 C7 1.389(5) y
C8 C3 1.406(5) y
C8 C9 1.459(5) y
C12 C11 1.375(5) y
C12 C13 1.382(5) y
C12 H12 0.9500 n
C11 C10 1.380(5) y
C13 C14 1.384(5) y
C13 H13 0.9500 n
C1 C2 1.318(5) y
C20 C21 1.503(5) y
C20 H20A 0.9900 n
C20 H20B 0.9900 n
C14 C9 1.406(5) y
C14 C2 1.479(5) y
C10 C9 1.398(5) y
C10 H10 0.9500 n
C5 C6 1.374(5) y
C5 C4 1.388(5) y
C5 H5 0.9500 n
C7 C6 1.386(5) y
C7 H7 0.9500 n
C2 C3 1.489(5) y
C3 C4 1.383(5) y
C21 H21B 0.9800 n
C21 H21C 0.9800 n
C21 H21A 0.9800 n
C18 C17 1.489(6) y
C18 H18B 0.9800 n
C18 H18A 0.9800 n
C18 H18C 0.9800 n
C4 H4 0.9500 n
C17 H17A 0.9900 n
C17 H17B 0.9900 n
